data_4504440
loop_
_publ_author_name
'Hu, Sheng'
'Zhang, Jie-Peng'
'Li, Hao-Xiang'
'Tong, Ming-Liang'
'Chen, Xiao-Ming'
'Kitagawa, Susumu'

_publ_section_title
;
 A Dynamic Microporous Metal--Organic Framework with BCT Zeolite Topology:
 Construction, Structure, and Adsorption Behavior
;
_journal_issue 11
_journal_name_full 'Crystal Growth &amp; Design'
_journal_page_first 2286
_journal_paper_doi 10.1021/cg070602v
_journal_volume 7
_journal_year 2007
_chemical_formula_sum 'C36 H43 N4 Ni2 O17.5'
_chemical_formula_weight 929.16
_chemical_name_systematic
; 
 ? 
;
_space_group_IT_number 14
_symmetry_cell_setting monoclinic
_symmetry_space_group_name_Hall '-P 2ybc'
_symmetry_space_group_name_H-M 'P 1 21/c 1'
_atom_sites_solution_hydrogens geom
_atom_sites_solution_primary direct
_atom_sites_solution_secondary difmap
_audit_creation_method SHELXL-97
_cell_angle_alpha 90.00
_cell_angle_beta 106.306(2)
_cell_angle_gamma 90.00
_cell_formula_units_Z 4
_cell_length_a 14.8904(12)
_cell_length_b 28.226(2)
_cell_length_c 9.9562(9)
_cell_measurement_temperature 123(2)
_cell_volume 4016.2(6)
_computing_cell_refinement 'SAINT-PLUS, Ver. 6.0, 1997'
_computing_data_collection 'SMART, 1998.'
_computing_data_reduction 'SAINT-PLUS, Ver. 6.0, 1997'
_computing_molecular_graphics 'XP, Ver. 6.10, Bruker AXS Inc., 2000'
_computing_publication_material 'SHELXTL-Bruker AXS Inc., 1998'
_computing_structure_refinement 'SHELXL-97 (Sheldrick, 1997)'
_computing_structure_solution 'SHELXS-97 (Sheldrick, 1990)'
_diffrn_ambient_temperature 123(2)
_diffrn_measured_fraction_theta_full 0.941
_diffrn_measured_fraction_theta_max 0.941
_diffrn_measurement_device_type 'Bruker Apex CCD'
_diffrn_measurement_method '\w scan'
_diffrn_radiation_monochromator graphite
_diffrn_radiation_source 'fine-focus sealed tube'
_diffrn_radiation_type MoK\a
_diffrn_radiation_wavelength 0.71073
_diffrn_reflns_av_R_equivalents 0.0281
_diffrn_reflns_av_sigmaI/netI 0.0503
_diffrn_reflns_limit_h_max 16
_diffrn_reflns_limit_h_min -18
_diffrn_reflns_limit_k_max 34
_diffrn_reflns_limit_k_min -21
_diffrn_reflns_limit_l_max 12
_diffrn_reflns_limit_l_min -4
_diffrn_reflns_number 13733
_diffrn_reflns_theta_full 26.00
_diffrn_reflns_theta_max 26.00
_diffrn_reflns_theta_min 1.60
_diffrn_standards_decay_% 0
_diffrn_standards_interval_count 0
_diffrn_standards_interval_time 0
_diffrn_standards_number 0
_exptl_absorpt_coefficient_mu 1.019
_exptl_absorpt_correction_T_max 0.8622
_exptl_absorpt_correction_T_min 0.7921
_exptl_absorpt_correction_type multi-scan
_exptl_absorpt_process_details 'SADABS (Bruker, 2002)'
_exptl_crystal_colour green
_exptl_crystal_density_diffrn 1.537
_exptl_crystal_density_method 'not measured'
_exptl_crystal_description polyhedral
_exptl_crystal_F_000 1932
_exptl_crystal_size_max 0.24
_exptl_crystal_size_mid 0.21
_exptl_crystal_size_min 0.15
_refine_diff_density_max 1.085
_refine_diff_density_min -0.968
_refine_diff_density_rms 0.113
_refine_ls_extinction_method none
_refine_ls_goodness_of_fit_ref 1.155
_refine_ls_hydrogen_treatment mixed
_refine_ls_matrix_type full
_refine_ls_number_parameters 572
_refine_ls_number_reflns 7438
_refine_ls_number_restraints 47
_refine_ls_restrained_S_all 1.161
_refine_ls_R_factor_all 0.0807
_refine_ls_R_factor_gt 0.0690
_refine_ls_shift/su_max 0.001
_refine_ls_shift/su_mean 0.000
_refine_ls_structure_factor_coef Fsqd
_refine_ls_weighting_details 'calc w=1/[\s^2^(Fo^2^)+(0.0635P)^2^+16.7631P] where P=(Fo^2^+2Fc^2^)/3'
_refine_ls_weighting_scheme calc
_refine_ls_wR_factor_gt 0.1679
_refine_ls_wR_factor_ref 0.1746
_reflns_number_gt 6339
_reflns_number_total 7438
_reflns_threshold_expression >2sigma(I)
_cod_data_source_file cg070602v-file003.cif
_cod_data_source_block complex_1
_cod_original_cell_volume 4016.3(6)
_cod_original_sg_symbol_H-M P2(1)/c
_cod_original_formula_sum 'C36 H43 N4 Ni2 O17.50'
_cod_database_code 4504440

loop_
_symmetry_equiv_pos_as_xyz
'x, y, z'
'-x, y+1/2, -z+1/2'
'-x, -y, -z'
'x, -y-1/2, z-1/2'

loop_
_atom_site_label
_atom_site_type_symbol
_atom_site_fract_x
_atom_site_fract_y
_atom_site_fract_z
_atom_site_U_iso_or_equiv
_atom_site_adp_type
_atom_site_occupancy
_atom_site_symmetry_multiplicity
_atom_site_calc_flag
_atom_site_refinement_flags
Ni1 Ni 0.17087(4) 0.50960(2) 0.81783(7) 0.01541(17) Uani 1 1 d D
Ni2 Ni 0.51089(4) 0.66437(2) 1.23384(7) 0.01799(18) Uani 1 1 d D
O1 O 0.1655(2) 0.58254(11) 0.8152(4) 0.0180(7) Uani 1 1 d .
O2 O 0.2867(3) 0.60098(14) 0.7368(5) 0.0407(11) Uani 1 1 d .
O3 O 0.3666(2) 0.66377(11) 1.1753(4) 0.0208(8) Uani 1 1 d .
O4 O 0.3580(3) 0.59277(14) 1.0779(5) 0.0408(11) Uani 1 1 d .
O5 O 0.6571(2) 0.66728(12) 1.2921(4) 0.0220(8) Uani 1 1 d .
O6 O 0.6900(3) 0.61175(17) 1.4584(5) 0.0489(13) Uani 1 1 d .
O7 O 0.8263(2) 0.56275(11) 1.1690(4) 0.0188(7) Uani 1 1 d .
O8 O 0.6739(3) 0.57228(14) 1.1188(8) 0.0677(19) Uani 1 1 d .
O1W O 0.2662(3) 0.51013(13) 0.6981(4) 0.0287(9) Uani 1 1 d D
H1WA H 0.308(3) 0.4914(17) 0.739(5) 0.09(3) Uiso 1 1 d D
H1WB H 0.284(3) 0.5384(8) 0.700(5) 0.039(19) Uiso 1 1 d D
O2W O 0.2776(2) 0.51174(13) 0.9970(4) 0.0253(9) Uani 1 1 d D
H2WA H 0.267(3) 0.4944(19) 1.059(3) 0.06(2) Uiso 1 1 d D
H2WB H 0.286(4) 0.5402(8) 1.026(5) 0.09(3) Uiso 1 1 d D
O3W O 0.5196(3) 0.62270(13) 1.0677(4) 0.0268(9) Uani 1 1 d D
H3WA H 0.473(2) 0.6041(13) 1.050(4) 0.027(16) Uiso 1 1 d D
H3WB H 0.570(2) 0.6064(16) 1.095(4) 0.06(2) Uiso 1 1 d D
O4W O 0.5113(3) 0.60594(13) 1.3621(4) 0.0302(9) Uani 1 1 d D
H4WA H 0.478(3) 0.5850(8) 1.3078(19) 0.036 Uiso 1 1 d D
H4WB H 0.5706(17) 0.5954(11) 1.365(3) 0.036 Uiso 1 1 d D
N1 N 0.0687(3) 0.50614(13) 0.9307(4) 0.0162(8) Uani 1 1 d .
N2 N 0.0666(3) 0.50369(14) 0.6288(4) 0.0173(8) Uani 1 1 d .
N3 N 0.5088(3) 0.70984(14) 1.3980(4) 0.0197(9) Uani 1 1 d .
N4 N 0.5114(3) 0.77732(14) 1.6022(4) 0.0189(9) Uani 1 1 d .
C1 C 0.2241(4) 0.61132(18) 0.7928(6) 0.0259(12) Uani 1 1 d .
C2 C 0.2135(4) 0.66309(17) 0.8263(6) 0.0223(11) Uani 1 1 d .
C3 C 0.2455(4) 0.69678(19) 0.7459(6) 0.0291(12) Uani 1 1 d .
H3 H 0.2772 0.6865 0.6806 0.035 Uiso 1 1 calc R
C4 C 0.2314(4) 0.7448(2) 0.7610(6) 0.0329(14) Uani 1 1 d .
H4 H 0.2562 0.7673 0.7104 0.039 Uiso 1 1 calc R
C5 C 0.1808(4) 0.75948(19) 0.8502(6) 0.0319(14) Uani 1 1 d .
H5 H 0.1666 0.7921 0.8560 0.038 Uiso 1 1 calc R
C6 C 0.1509(4) 0.72670(19) 0.9312(6) 0.0292(13) Uani 1 1 d .
H6 H 0.1161 0.7373 0.9923 0.035 Uiso 1 1 calc R
C7 C 0.1702(3) 0.67854(17) 0.9256(5) 0.0199(11) Uani 1 1 d .
C8 C 0.1484(3) 0.64657(17) 1.0308(6) 0.0219(11) Uani 1 1 d .
C9 C 0.0577(4) 0.6407(2) 1.0423(6) 0.0301(13) Uani 1 1 d .
H9 H 0.0073 0.6576 0.9817 0.036 Uiso 1 1 calc R
C10 C 0.0411(4) 0.6100(2) 1.1429(7) 0.0352(15) Uani 1 1 d .
H10 H -0.0210 0.6051 1.1481 0.042 Uiso 1 1 calc R
C11 C 0.1137(5) 0.5870(2) 1.2332(7) 0.0372(14) Uani 1 1 d .
H11 H 0.1017 0.5665 1.3019 0.045 Uiso 1 1 calc R
C12 C 0.2032(4) 0.5928(2) 1.2271(6) 0.0337(14) Uani 1 1 d .
H12 H 0.2529 0.5764 1.2909 0.040 Uiso 1 1 calc R
C13 C 0.2216(3) 0.62276(16) 1.1278(5) 0.0195(10) Uani 1 1 d .
C14 C 0.3221(4) 0.62722(17) 1.1268(6) 0.0231(11) Uani 1 1 d .
C15 C 0.7135(4) 0.64231(19) 1.3837(6) 0.0282(12) Uani 1 1 d .
C16 C 0.8165(4) 0.65164(17) 1.4149(6) 0.0247(12) Uani 1 1 d .
C17 C 0.8674(4) 0.64845(19) 1.5560(6) 0.0304(13) Uani 1 1 d .
H17 H 0.8361 0.6385 1.6222 0.037 Uiso 1 1 calc R
C18 C 0.9614(4) 0.6592(2) 1.6024(7) 0.0361(15) Uani 1 1 d .
H18 H 0.9944 0.6570 1.6989 0.043 Uiso 1 1 calc R
C19 C 1.0062(4) 0.67336(19) 1.5060(7) 0.0342(14) Uani 1 1 d .
H19 H 1.0710 0.6808 1.5360 0.041 Uiso 1 1 calc R
C20 C 0.9579(4) 0.67685(18) 1.3651(6) 0.0290(13) Uani 1 1 d .
H20 H 0.9902 0.6867 1.3002 0.035 Uiso 1 1 calc R
C21 C 0.8624(4) 0.66615(16) 1.3171(6) 0.0226(11) Uani 1 1 d .
C22 C 0.8187(3) 0.67165(17) 1.1627(6) 0.0216(11) Uani 1 1 d .
C23 C 0.8343(4) 0.71386(18) 1.0982(7) 0.0294(13) Uani 1 1 d .
H23 H 0.8682 0.7387 1.1544 0.035 Uiso 1 1 calc R
C24 C 0.8020(4) 0.7201(2) 0.9572(7) 0.0383(15) Uani 1 1 d .
H24 H 0.8145 0.7490 0.9166 0.046 Uiso 1 1 calc R
C25 C 0.7513(4) 0.6849(2) 0.8724(7) 0.0371(14) Uani 1 1 d .
H25 H 0.7293 0.6893 0.7740 0.045 Uiso 1 1 calc R
C26 C 0.7329(4) 0.64297(19) 0.9327(6) 0.0283(12) Uani 1 1 d .
H26 H 0.6968 0.6189 0.8754 0.034 Uiso 1 1 calc R
C27 C 0.7672(3) 0.63586(17) 1.0770(6) 0.0214(11) Uani 1 1 d .
C28 C 0.7533(3) 0.58696(17) 1.1291(6) 0.0215(11) Uani 1 1 d .
C29 C 0.0826(3) 0.47897(16) 1.0437(5) 0.0185(10) Uani 1 1 d .
H29 H 0.1412 0.4634 1.0784 0.022 Uiso 1 1 calc R
C30 C -0.0147(3) 0.52739(17) 0.8876(5) 0.0194(10) Uani 1 1 d .
H30 H -0.0277 0.5474 0.8077 0.023 Uiso 1 1 calc R
C31 C 0.0304(3) 0.54174(16) 0.5547(5) 0.0193(10) Uani 1 1 d .
H31 H 0.0507 0.5722 0.5911 0.023 Uiso 1 1 calc R
C32 C 0.0358(4) 0.46162(16) 0.5735(5) 0.0210(11) Uani 1 1 d .
H32 H 0.0598 0.4335 0.6233 0.025 Uiso 1 1 calc R
C33 C 0.4426(3) 0.71114(18) 1.4654(6) 0.0253(12) Uani 1 1 d .
H33 H 0.3938 0.6883 1.4434 0.030 Uiso 1 1 calc R
C34 C 0.4437(4) 0.74477(18) 1.5654(6) 0.0264(12) Uani 1 1 d .
H34 H 0.3950 0.7449 1.6098 0.032 Uiso 1 1 calc R
C35 C 0.5786(4) 0.77510(19) 1.5376(6) 0.0277(12) Uani 1 1 d .
H35 H 0.6291 0.7970 1.5628 0.033 Uiso 1 1 calc R
C36 C 0.5767(4) 0.74208(18) 1.4358(6) 0.0261(12) Uani 1 1 d .
H36 H 0.6252 0.7422 1.3909 0.031 Uiso 1 1 calc R
O5W O 0.5156(4) 0.5700(2) 0.6379(7) 0.0755(17) Uani 1 1 d .
H5WA H 0.4978 0.5923 0.6818 0.091 Uiso 1 1 d RD
H5WB H 0.5144 0.5800 0.5569 0.091 Uiso 1 1 d RD
O6W O 0.2047(4) 0.46896(18) 0.4308(5) 0.0543(14) Uani 1 1 d D
H6WA H 0.2178 0.4884 0.4988 0.065 Uiso 1 1 d RD
H6WB H 0.2202 0.4417 0.4678 0.07(3) Uiso 1 1 d RD
O7W O 0.4591(3) 0.64232(18) 0.7710(5) 0.0535(13) Uani 1 1 d D
H7WA H 0.4843 0.6403 0.8587 0.064 Uiso 1 1 d RD
H7WB H 0.4005 0.6376 0.7514 0.064 Uiso 1 1 d RD
O8W O 0.4689(7) 0.4845(3) 0.7365(8) 0.117(3) Uani 1 1 d DU
H8WA H 0.5040 0.4791 0.8184 0.141 Uiso 1 1 d RD
H8WB H 0.4829 0.5108 0.7058 0.141 Uiso 1 1 d RD
O9W O 0.6959(4) 0.5340(2) 0.7562(6) 0.0764(18) Uani 1 1 d D
H9WA H 0.6418 0.5450 0.7161 0.092 Uiso 1 1 d RD
H9WB H 0.7281 0.5329 0.6980 0.092 Uiso 1 1 d RD
O10W O 0.5271(9) 0.5034(6) 1.0213(18) 0.086(4) Uani 0.50 1 d PU

loop_
_atom_site_aniso_label
_atom_site_aniso_U_11
_atom_site_aniso_U_22
_atom_site_aniso_U_33
_atom_site_aniso_U_23
_atom_site_aniso_U_13
_atom_site_aniso_U_12
Ni1 0.0127(3) 0.0107(3) 0.0236(3) -0.0005(2) 0.0064(2) -0.0007(2)
Ni2 0.0163(3) 0.0133(3) 0.0233(4) 0.0000(2) 0.0039(2) 0.0015(2)
O1 0.0194(17) 0.0118(16) 0.0235(19) -0.0005(13) 0.0071(14) -0.0020(13)
O2 0.044(3) 0.029(2) 0.061(3) -0.009(2) 0.034(2) -0.0063(18)
O3 0.0170(17) 0.0166(17) 0.0275(19) -0.0044(14) 0.0040(15) 0.0012(13)
O4 0.024(2) 0.028(2) 0.069(3) -0.021(2) 0.010(2) -0.0021(16)
O5 0.0163(17) 0.0182(17) 0.031(2) 0.0054(15) 0.0052(15) 0.0027(13)
O6 0.025(2) 0.053(3) 0.063(3) 0.031(2) 0.005(2) 0.003(2)
O7 0.0137(17) 0.0123(16) 0.0286(19) 0.0013(14) 0.0029(14) 0.0008(12)
O8 0.023(2) 0.016(2) 0.173(6) 0.009(3) 0.042(3) 0.0037(16)
O1W 0.030(2) 0.0194(19) 0.044(2) -0.0048(17) 0.0217(19) -0.0002(16)
O2W 0.0153(18) 0.0181(19) 0.037(2) -0.0027(17) -0.0009(16) -0.0023(14)
O3W 0.020(2) 0.0240(19) 0.036(2) -0.0054(16) 0.0074(17) 0.0077(16)
O4W 0.025(2) 0.0247(19) 0.035(2) 0.0074(17) -0.0006(17) -0.0060(15)
N1 0.0134(19) 0.0155(19) 0.020(2) -0.0022(16) 0.0053(16) -0.0022(15)
N2 0.018(2) 0.0150(19) 0.023(2) -0.0015(16) 0.0119(17) 0.0001(15)
N3 0.018(2) 0.016(2) 0.024(2) 0.0019(17) 0.0032(17) -0.0044(16)
N4 0.015(2) 0.016(2) 0.025(2) -0.0017(17) 0.0055(17) -0.0016(15)
C1 0.030(3) 0.019(3) 0.034(3) -0.002(2) 0.017(2) 0.000(2)
C2 0.022(3) 0.016(2) 0.027(3) 0.002(2) 0.003(2) -0.0035(19)
C3 0.031(3) 0.027(3) 0.030(3) 0.000(2) 0.009(2) -0.006(2)
C4 0.032(3) 0.024(3) 0.036(3) 0.010(2) -0.001(3) -0.008(2)
C5 0.029(3) 0.016(3) 0.044(4) 0.000(2) 0.001(3) 0.006(2)
C6 0.025(3) 0.023(3) 0.038(3) -0.006(2) 0.005(2) 0.004(2)
C7 0.010(2) 0.017(2) 0.028(3) -0.003(2) -0.0023(19) -0.0014(17)
C8 0.018(3) 0.018(2) 0.028(3) -0.010(2) 0.003(2) -0.0023(19)
C9 0.019(3) 0.033(3) 0.036(3) -0.017(3) 0.004(2) -0.005(2)
C10 0.030(3) 0.039(3) 0.047(4) -0.024(3) 0.028(3) -0.022(3)
C11 0.052(4) 0.035(3) 0.032(3) -0.004(3) 0.023(3) -0.011(3)
C12 0.043(4) 0.026(3) 0.031(3) -0.005(2) 0.008(3) -0.006(2)
C13 0.019(3) 0.015(2) 0.024(3) -0.0052(19) 0.006(2) -0.0035(18)
C14 0.021(3) 0.018(2) 0.025(3) -0.003(2) -0.002(2) 0.0025(19)
C15 0.024(3) 0.024(3) 0.037(3) 0.012(2) 0.009(2) 0.007(2)
C16 0.024(3) 0.011(2) 0.037(3) 0.004(2) 0.006(2) 0.0049(19)
C17 0.031(3) 0.026(3) 0.032(3) 0.000(2) 0.005(2) 0.011(2)
C18 0.031(3) 0.028(3) 0.037(3) -0.012(3) -0.010(3) 0.008(2)
C19 0.027(3) 0.021(3) 0.047(4) -0.011(3) -0.002(3) 0.000(2)
C20 0.028(3) 0.016(2) 0.043(3) -0.006(2) 0.009(3) -0.004(2)
C21 0.020(3) 0.009(2) 0.036(3) -0.001(2) 0.003(2) 0.0022(18)
C22 0.013(2) 0.017(2) 0.036(3) 0.003(2) 0.010(2) 0.0005(18)
C23 0.033(3) 0.013(2) 0.046(4) 0.002(2) 0.017(3) 0.002(2)
C24 0.043(4) 0.022(3) 0.055(4) 0.013(3) 0.024(3) 0.006(2)
C25 0.045(4) 0.038(3) 0.031(3) 0.009(3) 0.015(3) 0.017(3)
C26 0.025(3) 0.025(3) 0.035(3) -0.001(2) 0.008(2) 0.008(2)
C27 0.017(2) 0.017(2) 0.031(3) 0.002(2) 0.008(2) 0.0063(18)
C28 0.017(3) 0.014(2) 0.034(3) -0.005(2) 0.008(2) -0.0004(18)
C29 0.016(2) 0.018(2) 0.021(3) 0.0015(19) 0.004(2) 0.0046(18)
C30 0.019(2) 0.019(2) 0.022(3) 0.000(2) 0.007(2) 0.0022(19)
C31 0.024(3) 0.012(2) 0.022(3) 0.0011(19) 0.008(2) -0.0001(18)
C32 0.027(3) 0.012(2) 0.025(3) 0.0030(19) 0.009(2) 0.0005(19)
C33 0.016(3) 0.025(3) 0.036(3) -0.008(2) 0.010(2) -0.009(2)
C34 0.021(3) 0.025(3) 0.035(3) -0.007(2) 0.010(2) -0.007(2)
C35 0.025(3) 0.027(3) 0.034(3) -0.008(2) 0.013(2) -0.008(2)
C36 0.022(3) 0.026(3) 0.034(3) -0.007(2) 0.013(2) -0.010(2)
O5W 0.075(4) 0.087(4) 0.069(4) 0.001(3) 0.029(3) 0.012(3)
O6W 0.072(4) 0.043(3) 0.041(3) 0.005(2) 0.005(2) 0.017(2)
O7W 0.033(3) 0.071(3) 0.054(3) 0.009(3) 0.008(2) -0.011(2)
O8W 0.170(7) 0.066(4) 0.093(5) 0.004(4) -0.001(5) -0.007(4)
O9W 0.070(4) 0.099(5) 0.060(4) 0.014(3) 0.017(3) 0.016(4)
O10W 0.067(8) 0.099(7) 0.086(8) -0.016(6) 0.012(7) -0.006(7)

loop_
_atom_type_symbol
_atom_type_description
_atom_type_scat_dispersion_real
_atom_type_scat_dispersion_imag
_atom_type_scat_source
C C 0.0033 0.0016 'International Tables Vol C Tables 4.2.6.8 and 6.1.1.4'
H H 0.0000 0.0000 'International Tables Vol C Tables 4.2.6.8 and 6.1.1.4'
N N 0.0061 0.0033 'International Tables Vol C Tables 4.2.6.8 and 6.1.1.4'
O O 0.0106 0.0060 'International Tables Vol C Tables 4.2.6.8 and 6.1.1.4'
Ni Ni 0.3393 1.1124 'International Tables Vol C Tables 4.2.6.8 and 6.1.1.4'

loop_
_geom_angle_atom_site_label_1
_geom_angle_atom_site_label_2
_geom_angle_atom_site_label_3
_geom_angle
_geom_angle_site_symmetry_1
_geom_angle_site_symmetry_3
O2W Ni1 O7 88.64(14) . 3_667
O2W Ni1 O1 89.97(14) . .
O7 Ni1 O1 176.60(15) 3_667 .
O2W Ni1 N2 175.90(16) . .
O7 Ni1 N2 88.56(14) 3_667 .
O1 Ni1 N2 92.99(14) . .
O2W Ni1 O1W 90.64(17) . .
O7 Ni1 O1W 92.23(15) 3_667 .
O1 Ni1 O1W 90.89(14) . .
N2 Ni1 O1W 86.49(16) . .
O2W Ni1 N1 92.10(16) . .
O7 Ni1 N1 85.70(14) 3_667 .
O1 Ni1 N1 91.25(14) . .
N2 Ni1 N1 90.67(16) . .
O1W Ni1 N1 176.53(15) . .
O3 Ni2 O3W 93.67(14) . .
O3 Ni2 O4W 89.44(14) . .
O3W Ni2 O4W 92.89(16) . .
O3 Ni2 N3 89.03(15) . .
O3W Ni2 N3 175.85(16) . .
O4W Ni2 N3 90.28(16) . .
O3 Ni2 O5 178.19(13) . .
O3W Ni2 O5 87.11(15) . .
O4W Ni2 O5 92.16(14) . .
N3 Ni2 O5 90.10(15) . .
O3 Ni2 N4 90.90(15) . 4_575
O3W Ni2 N4 86.25(16) . 4_575
O4W Ni2 N4 179.09(17) . 4_575
N3 Ni2 N4 90.56(16) . 4_575
O5 Ni2 N4 87.52(14) . 4_575
C1 O1 Ni1 128.5(3) . .
C14 O3 Ni2 120.9(3) . .
C15 O5 Ni2 127.4(3) . .
C28 O7 Ni1 124.5(3) . 3_667
Ni1 O1W H1WA 104.4(19) . .
Ni1 O1W H1WB 104.7(18) . .
H1WA O1W H1WB 114(3) . .
Ni1 O2W H2WA 111(2) . .
Ni1 O2W H2WB 109(2) . .
H2WA O2W H2WB 110(3) . .
Ni2 O3W H3WA 106.4(18) . .
Ni2 O3W H3WB 107.3(19) . .
H3WA O3W H3WB 109(3) . .
Ni2 O4W H4WA 104.9(13) . .
Ni2 O4W H4WB 96.5(13) . .
H4WA O4W H4WB 100(2) . .
C29 N1 C30 116.1(4) . .
C29 N1 Ni1 120.5(3) . .
C30 N1 Ni1 123.1(3) . .
C31 N2 C32 116.8(4) . .
C31 N2 Ni1 121.4(3) . .
C32 N2 Ni1 121.8(3) . .
C36 N3 C33 116.5(4) . .
C36 N3 Ni2 117.7(4) . .
C33 N3 Ni2 125.8(3) . .
C35 N4 C34 116.4(4) . .
C35 N4 Ni2 118.1(3) . 4_576
C34 N4 Ni2 125.1(4) . 4_576
O2 C1 O1 124.8(5) . .
O2 C1 C2 117.4(5) . .
O1 C1 C2 117.6(5) . .
C7 C2 C3 119.3(5) . .
C7 C2 C1 123.7(5) . .
C3 C2 C1 116.9(5) . .
C4 C3 C2 120.8(6) . .
C4 C3 H3 119.6 . .
C2 C3 H3 119.6 . .
C5 C4 C3 119.4(5) . .
C5 C4 H4 120.3 . .
C3 C4 H4 120.3 . .
C4 C5 C6 119.9(5) . .
C4 C5 H5 120.1 . .
C6 C5 H5 120.1 . .
C5 C6 C7 121.7(6) . .
C5 C6 H6 119.1 . .
C7 C6 H6 119.1 . .
C2 C7 C6 118.4(5) . .
C2 C7 C8 123.1(4) . .
C6 C7 C8 118.4(5) . .
C9 C8 C13 117.8(5) . .
C9 C8 C7 122.5(5) . .
C13 C8 C7 119.5(4) . .
C8 C9 C10 120.2(5) . .
C8 C9 H9 119.9 . .
C10 C9 H9 119.9 . .
C11 C10 C9 120.0(5) . .
C11 C10 H10 120.0 . .
C9 C10 H10 120.0 . .
C12 C11 C10 121.3(6) . .
C12 C11 H11 119.3 . .
C10 C11 H11 119.3 . .
C11 C12 C13 119.9(6) . .
C11 C12 H12 120.1 . .
C13 C12 H12 120.1 . .
C12 C13 C8 120.7(5) . .
C12 C13 C14 116.9(5) . .
C8 C13 C14 122.4(5) . .
O3 C14 O4 123.2(5) . .
O3 C14 C13 119.1(4) . .
O4 C14 C13 117.7(4) . .
O6 C15 O5 124.8(5) . .
O6 C15 C16 116.0(5) . .
O5 C15 C16 119.0(5) . .
C21 C16 C17 119.0(5) . .
C21 C16 C15 125.3(5) . .
C17 C16 C15 115.5(5) . .
C18 C17 C16 122.3(6) . .
C18 C17 H17 118.8 . .
C16 C17 H17 118.8 . .
C19 C18 C17 118.4(6) . .
C19 C18 H18 120.8 . .
C17 C18 H18 120.8 . .
C18 C19 C20 120.8(5) . .
C18 C19 H19 119.6 . .
C20 C19 H19 119.6 . .
C19 C20 C21 121.2(6) . .
C19 C20 H20 119.4 . .
C21 C20 H20 119.4 . .
C16 C21 C20 118.2(5) . .
C16 C21 C22 126.0(5) . .
C20 C21 C22 115.8(5) . .
C23 C22 C27 117.7(5) . .
C23 C22 C21 118.5(5) . .
C27 C22 C21 123.7(4) . .
C24 C23 C22 121.8(5) . .
C24 C23 H23 119.1 . .
C22 C23 H23 119.1 . .
C23 C24 C25 120.6(5) . .
C23 C24 H24 119.7 . .
C25 C24 H24 119.7 . .
C24 C25 C26 119.3(6) . .
C24 C25 H25 120.4 . .
C26 C25 H25 120.4 . .
C25 C26 C27 120.5(5) . .
C25 C26 H26 119.7 . .
C27 C26 H26 119.7 . .
C26 C27 C22 120.1(5) . .
C26 C27 C28 116.1(5) . .
C22 C27 C28 123.6(5) . .
O8 C28 O7 124.9(5) . .
O8 C28 C27 120.0(5) . .
O7 C28 C27 114.7(4) . .
N1 C29 C30 122.1(4) . 3_567
N1 C29 H29 118.9 . .
C30 C29 H29 118.9 3_567 .
N1 C30 C29 121.7(5) . 3_567
N1 C30 H30 119.1 . .
C29 C30 H30 119.1 3_567 .
N2 C31 C32 122.1(4) . 3_566
N2 C31 H31 119.0 . .
C32 C31 H31 119.0 3_566 .
N2 C32 C31 121.1(4) . 3_566
N2 C32 H32 119.5 . .
C31 C32 H32 119.5 3_566 .
N3 C33 C34 121.5(5) . .
N3 C33 H33 119.3 . .
C34 C33 H33 119.3 . .
N4 C34 C33 122.0(5) . .
N4 C34 H34 119.0 . .
C33 C34 H34 119.0 . .
N4 C35 C36 121.7(5) . .
N4 C35 H35 119.2 . .
C36 C35 H35 119.2 . .
N3 C36 C35 122.0(5) . .
N3 C36 H36 119.0 . .
C35 C36 H36 119.0 . .
H5WA O5W H5WB 108.4 . .
H6WA O6W H6WB 105.2 . .
H7WA O7W H7WB 110.7 . .
H8WA O8W H8WB 110.8 . .
H9WA O9W H9WB 109.6 . .

loop_
_geom_bond_atom_site_label_1
_geom_bond_atom_site_label_2
_geom_bond_distance
_geom_bond_site_symmetry_2
Ni1 O2W 2.030(4) .
Ni1 O7 2.046(3) 3_667
Ni1 O1 2.060(3) .
Ni1 N2 2.083(4) .
Ni1 O1W 2.095(4) .
Ni1 N1 2.132(4) .
Ni2 O3 2.063(3) .
Ni2 O3W 2.064(4) .
Ni2 O4W 2.085(4) .
Ni2 N3 2.085(4) .
Ni2 O5 2.091(3) .
Ni2 N4 2.105(4) 4_575
O1 C1 1.256(6) .
O2 C1 1.248(7) .
O3 C14 1.247(6) .
O4 C14 1.270(6) .
O5 C15 1.267(6) .
O6 C15 1.251(7) .
O7 C28 1.251(6) .
O7 Ni1 2.046(3) 3_667
O8 C28 1.230(7) .
O1W H1WA 0.83(2) .
O1W H1WB 0.839(19) .
O2W H2WA 0.834(19) .
O2W H2WB 0.853(19) .
O3W H3WA 0.849(19) .
O3W H3WB 0.850(19) .
O4W H4WA 0.858(16) .
O4W H4WB 0.925(17) .
N1 C29 1.328(6) .
N1 C30 1.337(6) .
N2 C31 1.329(6) .
N2 C32 1.335(6) .
N3 C36 1.334(6) .
N3 C33 1.339(7) .
N4 C35 1.335(7) .
N4 C34 1.336(6) .
N4 Ni2 2.105(4) 4_576
C1 C2 1.517(7) .
C2 C7 1.393(8) .
C2 C3 1.410(8) .
C3 C4 1.385(8) .
C3 H3 0.9500 .
C4 C5 1.380(9) .
C4 H4 0.9500 .
C5 C6 1.381(9) .
C5 H5 0.9500 .
C6 C7 1.394(7) .
C6 H6 0.9500 .
C7 C8 1.486(8) .
C8 C9 1.396(8) .
C8 C13 1.408(7) .
C9 C10 1.398(9) .
C9 H9 0.9500 .
C10 C11 1.360(9) .
C10 H10 0.9500 .
C11 C12 1.360(9) .
C11 H11 0.9500 .
C12 C13 1.385(8) .
C12 H12 0.9500 .
C13 C14 1.505(7) .
C15 C16 1.499(8) .
C16 C21 1.399(8) .
C16 C17 1.400(8) .
C17 C18 1.380(8) .
C17 H17 0.9500 .
C18 C19 1.373(10) .
C18 H18 0.9500 .
C19 C20 1.388(8) .
C19 H19 0.9500 .
C20 C21 1.400(7) .
C20 H20 0.9500 .
C21 C22 1.500(8) .
C22 C23 1.403(7) .
C22 C27 1.403(7) .
C23 C24 1.362(9) .
C23 H23 0.9500 .
C24 C25 1.383(9) .
C24 H24 0.9500 .
C25 C26 1.388(9) .
C25 H25 0.9500 .
C26 C27 1.397(8) .
C26 H26 0.9500 .
C27 C28 1.509(7) .
C29 C30 1.382(7) 3_567
C29 H29 0.9500 .
C30 C29 1.382(7) 3_567
C30 H30 0.9500 .
C31 C32 1.379(7) 3_566
C31 H31 0.9500 .
C32 C31 1.379(7) 3_566
C32 H32 0.9500 .
C33 C34 1.373(8) .
C33 H33 0.9500 .
C34 H34 0.9500 .
C35 C36 1.372(8) .
C35 H35 0.9500 .
C36 H36 0.9500 .
O5W H5WA 0.8498 .
O5W H5WB 0.8499 .
O6W H6WA 0.8499 .
O6W H6WB 0.8556 .
O7W H7WA 0.8499 .
O7W H7WB 0.8499 .
O8W H8WA 0.8500 .
O8W H8WB 0.8498 .
O9W H9WA 0.8500 .
O9W H9WB 0.8499 .
O10W O10W 0.82(2) 3_667

loop_
_geom_hbond_atom_site_label_D
_geom_hbond_atom_site_label_H
_geom_hbond_atom_site_label_A
_geom_hbond_distance_DH
_geom_hbond_distance_HA
_geom_hbond_distance_DA
_geom_hbond_angle_DHA
_geom_hbond_site_symmetry_A
O1W H1WA O8 0.83(2) 2.26(3) 2.935(7) 139(3) 3_667
O1W H1WA O8W 0.83(2) 2.41(3) 3.021(10) 131(3) .
O1W H1WB O2 0.839(19) 1.80(2) 2.598(5) 158(3) .
O2W H2WA O9W 0.834(19) 1.944(17) 2.705(7) 151(3) 3_667
O2W H2WB O4 0.853(19) 1.82(3) 2.602(5) 152(7) .
O3W H3WA O4 0.849(19) 1.84(3) 2.580(6) 145(2) .
O3W H3WB O8 0.850(19) 1.787(18) 2.627(5) 169(4) .
O4W H4WA O8W 0.858(16) 2.21(4) 2.780(9) 124(3) 3_667
O4W H4WA O4 0.858(16) 2.49(2) 3.119(6) 131(2) .
O4W H4WB O6 0.925(17) 1.82(3) 2.568(6) 136(3) .
O5W H5WA O7W 0.85 1.84 2.694(8) 177.6 .
O5W H5WB O4W 0.85 2.06 2.910(8) 178.7 1_554
O6W H6WA O1W 0.85 2.01 2.812(6) 157.3 .
O6W H6WB O6 0.86 2.01 2.810(6) 154.4 3_667
O7W H7WA O3W 0.85 2.06 2.890(6) 165.5 .
O7W H7WB O2 0.85 1.95 2.752(6) 156.0 .
O8W H8WA O10W 0.85 1.85 2.42(2) 122.9 3_667
O8W H8WA O10W 0.85 2.07 2.774(18) 140.0 .
O8W H8WB O5W 0.85 1.92 2.767(10) 179.5 .
O9W H9WA O5W 0.85 1.95 2.802(8) 175.7 .
O9W H9WB O6W 0.85 1.84 2.686(9) 178.7 3_666
